data_7710560
loop_
_publ_author_name
'Dunes&#x0326;, Gabriel'
'Soran, Albert'
'Silvestru, Cristian'

_publ_section_title
;
 Organopnictogen(III) bis(arylthiolates) containing NCN-aryl pincer
 ligands: from synthesis and characterization to reactivity
;
_journal_name_full 'Dalton Transactions'
_journal_paper_doi 10.1039/D2DT01436J
_journal_year 2022
_chemical_formula_moiety 'C16 H23 Bi I2 N2 O2, 0.5(I2)'
_chemical_formula_sum 'C16 H23 Bi I3 N2 O2'
_chemical_formula_weight 865.04
_space_group_crystal_system triclinic
_space_group_IT_number 2
_space_group_name_Hall '-P 1'
_space_group_name_H-M_alt 'P -1'
_atom_sites_solution_hydrogens geom
_atom_sites_solution_primary dual
_atom_sites_solution_secondary difmap
_audit_update_record
;
2022-02-17 deposited with the CCDC.	2022-06-07 downloaded from the CCDC.
;
_cell_angle_alpha 90.5660(10)
_cell_angle_beta 94.0610(10)
_cell_angle_gamma 109.3520(10)
_cell_formula_units_Z 2
_cell_length_a 9.1472(2)
_cell_length_b 9.8243(2)
_cell_length_c 13.1662(3)
_cell_measurement_reflns_used 9814
_cell_measurement_temperature 295.(2)
_cell_measurement_theta_max 28.27
_cell_measurement_theta_min 2.37
_cell_volume 1112.83(4)
_computing_cell_refinement 'SAINT V8.38A (Bruker AXS Inc., 2017)'
_computing_data_collection 'Bruker APEX4 2021.10-0'
_computing_data_reduction 'SAINT V8.38A (Bruker AXS Inc., 2017)'
_computing_molecular_graphics 'shelXle (C.B. Huebschle, rev 1328)'
_computing_publication_material 'Bruker APEX4 2021.10-0'
_computing_structure_refinement 'SHELXL-2019/1 (Sheldrick, 2019)'
_computing_structure_solution 'SHELXT 2014/5 (Sheldrick, 2014)'
_diffrn_ambient_temperature 295.(2)
_diffrn_measured_fraction_theta_full 0.999
_diffrn_measured_fraction_theta_max 0.999
_diffrn_measurement_device_type 'Bruker D8 Venture'
_diffrn_measurement_method '\f and \w scans'
_diffrn_radiation_monochromator 'multilayer optics'
_diffrn_radiation_probe x-ray
_diffrn_radiation_type 'Mo K\a'
_diffrn_radiation_wavelength 0.71073
_diffrn_reflns_av_R_equivalents 0.0239
_diffrn_reflns_av_unetI/netI 0.0155
_diffrn_reflns_limit_h_max 12
_diffrn_reflns_limit_h_min -11
_diffrn_reflns_limit_k_max 13
_diffrn_reflns_limit_k_min -13
_diffrn_reflns_limit_l_max 17
_diffrn_reflns_limit_l_min -17
_diffrn_reflns_number 39183
_diffrn_reflns_theta_full 25.24
_diffrn_reflns_theta_max 28.28
_diffrn_reflns_theta_min 2.20
_diffrn_source 'Incoatec Mo--I\mS 3.0 microfocus source'
_exptl_absorpt_coefficient_mu 12.094
_exptl_absorpt_correction_T_max 0.55
_exptl_absorpt_correction_T_min 0.41
_exptl_absorpt_correction_type multi-scan
_exptl_absorpt_process_details
;
Krause, L., Herbst-Irmer, R., Sheldrick G.M. & Stalke D.,
J. Appl. Cryst. 48 (2015) 3-10
;
_exptl_crystal_colour orange
_exptl_crystal_density_diffrn 2.582
_exptl_crystal_density_method 'not measured'
_exptl_crystal_description block
_exptl_crystal_F_000 782
_exptl_crystal_size_max 0.089
_exptl_crystal_size_mid 0.086
_exptl_crystal_size_min 0.057
_refine_diff_density_max 1.096
_refine_diff_density_min -1.557
_refine_ls_extinction_coef 0.00153(13)
_refine_ls_extinction_method 'SHELXL-2019/1 (Sheldrick 2019)'
_refine_ls_goodness_of_fit_ref 1.066
_refine_ls_hydrogen_treatment constr
_refine_ls_matrix_type full
_refine_ls_number_parameters 221
_refine_ls_number_reflns 5515
_refine_ls_number_restraints 0
_refine_ls_restrained_S_all 1.066
_refine_ls_R_factor_all 0.0287
_refine_ls_R_factor_gt 0.0269
_refine_ls_shift/su_max 0.001
_refine_ls_shift/su_mean 0.000
_refine_ls_structure_factor_coef Fsqd
_refine_ls_weighting_details 'w=1/[\s^2^(Fo^2^)+(0.0266P)^2^+3.8493P] where P=(Fo^2^+2Fc^2^)/3'
_refine_ls_weighting_scheme calc
_refine_ls_wR_factor_gt 0.0676
_refine_ls_wR_factor_ref 0.0686
_reflns_Friedel_coverage 0.000
_reflns_number_gt 5187
_reflns_number_total 5515
_reflns_threshold_expression 'I > 2\s(I)'
_cod_data_source_file d2dt01436j2.cif
_cod_data_source_block 0166alb
_cod_database_code 7710560

loop_
_space_group_symop_operation_xyz
'x, y, z'
'-x, -y, -z'

loop_
_atom_site_type_symbol
_atom_site_label
_atom_site_fract_x
_atom_site_fract_y
_atom_site_fract_z
_atom_site_U_iso_or_equiv
_atom_site_adp_type
_atom_site_calc_flag
_atom_site_refinement_flags_adp
_atom_site_refinement_flags_occupancy
_atom_site_refinement_flags_posn
_atom_site_occupancy
_atom_site_disorder_assembly
_atom_site_disorder_group
Bi Bi1 0.36991(2) 0.63643(2) 0.82505(2) 0.03523(6) Uani d . . . 1 . .
I I1 0.60871(4) 0.48516(4) 0.85384(3) 0.05125(10) Uani d . . . 1 . .
I I2 0.11905(5) 0.78618(5) 0.79546(4) 0.06798(12) Uani d . . . 1 . .
I I3 0.05193(6) 0.93181(5) 0.57956(5) 0.08118(16) Uani d . . . 1 . .
O O1 0.6622(5) 1.0958(5) 0.9060(4) 0.0740(14) Uani d . . . 1 . .
O O2 0.0634(5) 0.2026(5) 0.9241(4) 0.0716(13) Uani d . . . 1 . .
N N1 0.5969(5) 0.8516(5) 0.7659(4) 0.0503(11) Uani d . . . 1 . .
N N2 0.1333(5) 0.4092(5) 0.7656(3) 0.0461(10) Uani d . . . 1 . .
C C1 0.3638(7) 0.6155(6) 0.6578(4) 0.0481(12) Uani d . . . 1 . .
C C2 0.4917(8) 0.7002(7) 0.6097(4) 0.0588(15) Uani d . . . 1 . .
C C3 0.4840(12) 0.6887(10) 0.5033(6) 0.083(2) Uani d . . . 1 . .
H H3 0.566587 0.746115 0.468982 0.100000 Uiso calc U . R 1 . .
C C4 0.3566(13) 0.5939(11) 0.4486(6) 0.095(3) Uani d . . . 1 . .
H H4 0.354178 0.586504 0.377962 0.114000 Uiso calc U . R 1 . .
C C5 0.2310(12) 0.5090(10) 0.4995(5) 0.083(2) Uani d . . . 1 . .
H H5 0.145426 0.444114 0.462577 0.099000 Uiso calc U . R 1 . .
C C6 0.2330(8) 0.5207(7) 0.6053(4) 0.0562(14) Uani d . . . 1 . .
C C7 0.6329(8) 0.7916(7) 0.6711(5) 0.0647(17) Uani d . . . 1 . .
H H7A 0.699056 0.734464 0.688379 0.078000 Uiso calc U . R 1 . .
H H7B 0.690205 0.870456 0.630401 0.078000 Uiso calc U . R 1 . .
C C8 0.7382(6) 0.9017(7) 0.8383(5) 0.0595(15) Uani d . . . 1 . .
H H8A 0.823073 0.968086 0.804809 0.071000 Uiso calc U . R 1 . .
H H8B 0.768623 0.819772 0.858797 0.071000 Uiso calc U . R 1 . .
C C9 0.7076(7) 0.9758(7) 0.9308(6) 0.0649(16) Uani d . . . 1 . .
H H9A 0.626361 0.907428 0.965964 0.078000 Uiso calc U . R 1 . .
H H9B 0.800942 1.007224 0.976910 0.078000 Uiso calc U . R 1 . .
C C10 0.5258(8) 1.0506(7) 0.8394(6) 0.0678(18) Uani d . . . 1 . .
H H10A 0.495493 1.133703 0.822028 0.081000 Uiso calc U . R 1 . .
H H10B 0.442426 0.984071 0.874040 0.081000 Uiso calc U . R 1 . .
C C11 0.5475(7) 0.9781(6) 0.7434(5) 0.0604(15) Uani d . . . 1 . .
H H11A 0.450572 0.947075 0.700800 0.073000 Uiso calc U . R 1 . .
H H11B 0.625266 1.046718 0.706055 0.073000 Uiso calc U . R 1 . .
C C12 0.0936(8) 0.4419(7) 0.6604(5) 0.0634(16) Uani d . . . 1 . .
H H12A 0.026071 0.499833 0.661793 0.076000 Uiso calc U . R 1 . .
H H12B 0.036433 0.352211 0.623073 0.076000 Uiso calc U . R 1 . .
C C13 0.1792(7) 0.2780(6) 0.7666(5) 0.0577(14) Uani d . . . 1 . .
H H13A 0.276203 0.297834 0.734654 0.069000 Uiso calc U . R 1 . .
H H13B 0.100501 0.200915 0.727005 0.069000 Uiso calc U . R 1 . .
C C14 0.1988(8) 0.2297(7) 0.8719(6) 0.0648(17) Uani d . . . 1 . .
H H14A 0.225987 0.142412 0.868877 0.078000 Uiso calc U . R 1 . .
H H14B 0.283834 0.303444 0.909616 0.078000 Uiso calc U . R 1 . .
C C15 0.0227(7) 0.3294(7) 0.9284(5) 0.0606(15) Uani d . . . 1 . .
H H15A 0.105999 0.405133 0.965862 0.073000 Uiso calc U . R 1 . .
H H15B -0.070073 0.310706 0.964864 0.073000 Uiso calc U . R 1 . .
C C16 -0.0061(6) 0.3794(7) 0.8246(5) 0.0574(14) Uani d . . . 1 . .
H H16A -0.093161 0.305880 0.788388 0.069000 Uiso calc U . R 1 . .
H H16B -0.033240 0.466395 0.830653 0.069000 Uiso calc U . R 1 . .

loop_
_atom_site_aniso_label
_atom_site_aniso_U_11
_atom_site_aniso_U_22
_atom_site_aniso_U_33
_atom_site_aniso_U_12
_atom_site_aniso_U_13
_atom_site_aniso_U_23
Bi1 0.03221(9) 0.03719(10) 0.03666(9) 0.01196(6) 0.00329(6) -0.00032(6)
I1 0.04412(18) 0.0549(2) 0.0587(2) 0.02247(15) 0.00128(15) -0.00243(16)
I2 0.0557(2) 0.0632(2) 0.0925(3) 0.02874(19) 0.0109(2) 0.0045(2)
I3 0.0622(3) 0.0685(3) 0.1032(4) 0.0071(2) 0.0190(2) -0.0233(3)
O1 0.059(3) 0.043(2) 0.112(4) 0.0071(19) 0.000(3) -0.008(2)
O2 0.057(3) 0.052(2) 0.101(4) 0.009(2) 0.017(2) 0.021(2)
N1 0.039(2) 0.046(2) 0.068(3) 0.0141(18) 0.017(2) 0.010(2)
N2 0.035(2) 0.044(2) 0.055(3) 0.0100(17) -0.0053(18) -0.0057(19)
C1 0.056(3) 0.060(3) 0.036(2) 0.030(3) 0.005(2) 0.001(2)
C2 0.072(4) 0.071(4) 0.046(3) 0.038(3) 0.022(3) 0.010(3)
C3 0.111(6) 0.103(6) 0.054(4) 0.055(5) 0.037(4) 0.018(4)
C4 0.146(9) 0.127(7) 0.036(3) 0.080(7) 0.003(4) -0.001(4)
C5 0.122(7) 0.100(6) 0.040(3) 0.060(5) -0.016(4) -0.010(3)
C6 0.068(4) 0.070(4) 0.039(3) 0.036(3) -0.009(2) -0.004(2)
C7 0.061(4) 0.067(4) 0.074(4) 0.025(3) 0.036(3) 0.015(3)
C8 0.037(3) 0.050(3) 0.088(4) 0.009(2) 0.009(3) 0.009(3)
C9 0.049(3) 0.049(3) 0.088(5) 0.006(3) 0.000(3) -0.003(3)
C10 0.053(3) 0.042(3) 0.108(6) 0.015(3) 0.006(3) -0.001(3)
C11 0.051(3) 0.050(3) 0.081(4) 0.016(3) 0.013(3) 0.020(3)
C12 0.059(4) 0.071(4) 0.057(3) 0.022(3) -0.023(3) -0.010(3)
C13 0.052(3) 0.044(3) 0.075(4) 0.016(2) -0.002(3) -0.017(3)
C14 0.056(3) 0.046(3) 0.095(5) 0.019(3) 0.007(3) 0.011(3)
C15 0.048(3) 0.054(3) 0.075(4) 0.008(3) 0.017(3) 0.006(3)
C16 0.032(2) 0.052(3) 0.083(4) 0.007(2) 0.000(2) -0.007(3)

loop_
_atom_type_symbol
_atom_type_description
_atom_type_scat_dispersion_real
_atom_type_scat_dispersion_imag
_atom_type_scat_source
C C 0.0033 0.0016 'International Tables Vol C Tables 4.2.6.8 and 6.1.1.4'
H H 0.0000 0.0000 'International Tables Vol C Tables 4.2.6.8 and 6.1.1.4'
Bi Bi -4.1077 10.2566 'International Tables Vol C Tables 4.2.6.8 and 6.1.1.4'
I I -0.4742 1.8119 'International Tables Vol C Tables 4.2.6.8 and 6.1.1.4'
N N 0.0061 0.0033 'International Tables Vol C Tables 4.2.6.8 and 6.1.1.4'
O O 0.0106 0.0060 'International Tables Vol C Tables 4.2.6.8 and 6.1.1.4'

loop_
_geom_angle_atom_site_label_1
_geom_angle_atom_site_label_2
_geom_angle_atom_site_label_3
_geom_angle_site_symmetry_1
_geom_angle_site_symmetry_3
_geom_angle
_geom_angle_publ_flag
C1 Bi1 N1 . . 72.6(2) ?
C1 Bi1 N2 . . 72.56(19) ?
N1 Bi1 N2 . . 145.14(16) ?
C1 Bi1 I1 . . 91.89(14) ?
N1 Bi1 I1 . . 85.35(10) ?
N2 Bi1 I1 . . 97.14(10) ?
C1 Bi1 I2 . . 88.11(14) ?
N1 Bi1 I2 . . 95.73(10) ?
N2 Bi1 I2 . . 81.78(10) ?
I1 Bi1 I2 . . 178.872(12) ?
C9 O1 C10 . . 109.4(5) ?
C14 O2 C15 . . 109.4(5) ?
C7 N1 C11 . . 110.2(5) ?
C7 N1 C8 . . 110.0(5) ?
C11 N1 C8 . . 107.5(5) ?
C7 N1 Bi1 . . 102.2(3) ?
C11 N1 Bi1 . . 111.6(3) ?
C8 N1 Bi1 . . 115.3(3) ?
C12 N2 C13 . . 110.4(5) ?
C12 N2 C16 . . 109.2(5) ?
C13 N2 C16 . . 107.5(5) ?
C12 N2 Bi1 . . 102.9(3) ?
C13 N2 Bi1 . . 110.6(3) ?
C16 N2 Bi1 . . 116.3(3) ?
C6 C1 C2 . . 122.9(5) ?
C6 C1 Bi1 . . 118.8(4) ?
C2 C1 Bi1 . . 118.3(4) ?
C1 C2 C3 . . 117.5(7) ?
C1 C2 C7 . . 120.0(5) ?
C3 C2 C7 . . 122.4(7) ?
C4 C3 C2 . . 121.3(8) ?
C4 C3 H3 . . 119.400000 ?
C2 C3 H3 . . 119.400000 ?
C3 C4 C5 . . 119.7(7) ?
C3 C4 H4 . . 120.100000 ?
C5 C4 H4 . . 120.100000 ?
C6 C5 C4 . . 120.5(8) ?
C6 C5 H5 . . 119.700000 ?
C4 C5 H5 . . 119.700000 ?
C1 C6 C5 . . 118.1(7) ?
C1 C6 C12 . . 120.4(5) ?
C5 C6 C12 . . 121.4(7) ?
N1 C7 C2 . . 112.7(5) ?
N1 C7 H7A . . 109.000000 ?
C2 C7 H7A . . 109.000000 ?
N1 C7 H7B . . 109.000000 ?
C2 C7 H7B . . 109.000000 ?
H7A C7 H7B . . 107.800000 ?
N1 C8 C9 . . 110.6(5) ?
N1 C8 H8A . . 109.500000 ?
C9 C8 H8A . . 109.500000 ?
N1 C8 H8B . . 109.500000 ?
C9 C8 H8B . . 109.500000 ?
H8A C8 H8B . . 108.100000 ?
O1 C9 C8 . . 112.3(6) ?
O1 C9 H9A . . 109.100000 ?
C8 C9 H9A . . 109.100000 ?
O1 C9 H9B . . 109.100000 ?
C8 C9 H9B . . 109.100000 ?
H9A C9 H9B . . 107.900000 ?
O1 C10 C11 . . 112.2(6) ?
O1 C10 H10A . . 109.200000 ?
C11 C10 H10A . . 109.200000 ?
O1 C10 H10B . . 109.200000 ?
C11 C10 H10B . . 109.200000 ?
H10A C10 H10B . . 107.900000 ?
N1 C11 C10 . . 111.4(5) ?
N1 C11 H11A . . 109.400000 ?
C10 C11 H11A . . 109.400000 ?
N1 C11 H11B . . 109.400000 ?
C10 C11 H11B . . 109.400000 ?
H11A C11 H11B . . 108.000000 ?
N2 C12 C6 . . 113.2(5) ?
N2 C12 H12A . . 108.900000 ?
C6 C12 H12A . . 108.900000 ?
N2 C12 H12B . . 108.900000 ?
C6 C12 H12B . . 108.900000 ?
H12A C12 H12B . . 107.800000 ?
N2 C13 C14 . . 111.9(5) ?
N2 C13 H13A . . 109.200000 ?
C14 C13 H13A . . 109.200000 ?
N2 C13 H13B . . 109.200000 ?
C14 C13 H13B . . 109.200000 ?
H13A C13 H13B . . 107.900000 ?
O2 C14 C13 . . 112.4(5) ?
O2 C14 H14A . . 109.100000 ?
C13 C14 H14A . . 109.100000 ?
O2 C14 H14B . . 109.100000 ?
C13 C14 H14B . . 109.100000 ?
H14A C14 H14B . . 107.900000 ?
O2 C15 C16 . . 111.8(6) ?
O2 C15 H15A . . 109.300000 ?
C16 C15 H15A . . 109.300000 ?
O2 C15 H15B . . 109.300000 ?
C16 C15 H15B . . 109.300000 ?
H15A C15 H15B . . 107.900000 ?
N2 C16 C15 . . 111.2(5) ?
N2 C16 H16A . . 109.400000 ?
C15 C16 H16A . . 109.400000 ?
N2 C16 H16B . . 109.400000 ?
C15 C16 H16B . . 109.400000 ?
H16A C16 H16B . . 108.000000 ?

loop_
_geom_bond_atom_site_label_1
_geom_bond_atom_site_label_2
_geom_bond_site_symmetry_2
_geom_bond_distance
_geom_bond_publ_flag
Bi1 C1 . 2.204(5) ?
Bi1 N1 . 2.596(4) ?
Bi1 N2 . 2.608(4) ?
Bi1 I1 . 3.0279(4) ?
Bi1 I2 . 3.1151(4) ?
I3 I3 2_576 2.7756(13) ?
O1 C9 . 1.408(8) ?
O1 C10 . 1.412(8) ?
O2 C14 . 1.408(8) ?
O2 C15 . 1.415(8) ?
N1 C7 . 1.479(8) ?
N1 C11 . 1.483(7) ?
N1 C8 . 1.488(8) ?
N2 C12 . 1.472(7) ?
N2 C13 . 1.483(7) ?
N2 C16 . 1.488(7) ?
C1 C6 . 1.382(8) ?
C1 C2 . 1.390(8) ?
C2 C3 . 1.398(9) ?
C2 C7 . 1.483(10) ?
C3 C4 . 1.376(13) ?
C3 H3 . 0.930000 ?
C4 C5 . 1.397(14) ?
C4 H4 . 0.930000 ?
C5 C6 . 1.395(8) ?
C5 H5 . 0.930000 ?
C6 C12 . 1.496(10) ?
C7 H7A . 0.970000 ?
C7 H7B . 0.970000 ?
C8 C9 . 1.503(10) ?
C8 H8A . 0.970000 ?
C8 H8B . 0.970000 ?
C9 H9A . 0.970000 ?
C9 H9B . 0.970000 ?
C10 C11 . 1.502(10) ?
C10 H10A . 0.970000 ?
C10 H10B . 0.970000 ?
C11 H11A . 0.970000 ?
C11 H11B . 0.970000 ?
C12 H12A . 0.970000 ?
C12 H12B . 0.970000 ?
C13 C14 . 1.488(9) ?
C13 H13A . 0.970000 ?
C13 H13B . 0.970000 ?
C14 H14A . 0.970000 ?
C14 H14B . 0.970000 ?
C15 C16 . 1.492(9) ?
C15 H15A . 0.970000 ?
C15 H15B . 0.970000 ?
C16 H16A . 0.970000 ?
C16 H16B . 0.970000 ?

loop_
_geom_torsion_atom_site_label_1
_geom_torsion_atom_site_label_2
_geom_torsion_atom_site_label_3
_geom_torsion_atom_site_label_4
_geom_torsion_site_symmetry_1
_geom_torsion_site_symmetry_2
_geom_torsion_site_symmetry_3
_geom_torsion_site_symmetry_4
_geom_torsion
_geom_torsion_publ_flag
C6 C1 C2 C3 . . . . 0.9(9) ?
Bi1 C1 C2 C3 . . . . -178.2(5) ?
C6 C1 C2 C7 . . . . -175.4(6) ?
Bi1 C1 C2 C7 . . . . 5.4(7) ?
C1 C2 C3 C4 . . . . -1.9(11) ?
C7 C2 C3 C4 . . . . 174.4(7) ?
C2 C3 C4 C5 . . . . 1.0(13) ?
C3 C4 C5 C6 . . . . 0.8(12) ?
C2 C1 C6 C5 . . . . 0.8(9) ?
Bi1 C1 C6 C5 . . . . 179.9(5) ?
C2 C1 C6 C12 . . . . -174.7(6) ?
Bi1 C1 C6 C12 . . . . 4.4(7) ?
C4 C5 C6 C1 . . . . -1.6(10) ?
C4 C5 C6 C12 . . . . 173.8(7) ?
C11 N1 C7 C2 . . . . -79.3(6) ?
C8 N1 C7 C2 . . . . 162.3(5) ?
Bi1 N1 C7 C2 . . . . 39.3(6) ?
C1 C2 C7 N1 . . . . -34.9(8) ?
C3 C2 C7 N1 . . . . 148.9(6) ?
C7 N1 C8 C9 . . . . 174.6(5) ?
C11 N1 C8 C9 . . . . 54.6(6) ?
Bi1 N1 C8 C9 . . . . -70.6(5) ?
C10 O1 C9 C8 . . . . 59.2(7) ?
N1 C8 C9 O1 . . . . -59.0(7) ?
C9 O1 C10 C11 . . . . -58.3(7) ?
C7 N1 C11 C10 . . . . -174.2(5) ?
C8 N1 C11 C10 . . . . -54.3(6) ?
Bi1 N1 C11 C10 . . . . 73.1(5) ?
O1 C10 C11 N1 . . . . 57.8(7) ?
C13 N2 C12 C6 . . . . -81.6(6) ?
C16 N2 C12 C6 . . . . 160.5(5) ?
Bi1 N2 C12 C6 . . . . 36.4(6) ?
C1 C6 C12 N2 . . . . -32.0(8) ?
C5 C6 C12 N2 . . . . 152.6(6) ?
C12 N2 C13 C14 . . . . -172.0(5) ?
C16 N2 C13 C14 . . . . -53.1(6) ?
Bi1 N2 C13 C14 . . . . 74.8(5) ?
C15 O2 C14 C13 . . . . -58.6(7) ?
N2 C13 C14 O2 . . . . 57.3(7) ?
C14 O2 C15 C16 . . . . 59.4(7) ?
C12 N2 C16 C15 . . . . 173.6(5) ?
C13 N2 C16 C15 . . . . 53.8(6) ?
Bi1 N2 C16 C15 . . . . -70.7(5) ?
O2 C15 C16 N2 . . . . -58.9(6) ?
